data_1553440
loop_
_publ_author_name
'Wang, Lei'
'Zhang, Jianwei'
'Lang, Ming'
'Wang, Jian'

_publ_section_title
;
 Palladium-catalyzed ring contraction reaction of naphthoquinones upon
 reaction with alkynes
;
_journal_issue 5
_journal_name_full 'Organic Chemistry Frontiers'
_journal_page_first 603
_journal_paper_doi 10.1039/C6QO00045B
_journal_volume 3
_journal_year 2016
_chemical_formula_sum 'C29 H20 O'
_chemical_formula_weight 384.45
_space_group_IT_number 15
_space_group_name_Hall '-C 2yc'
_space_group_name_H-M_alt 'C 1 2/c 1'
_symmetry_cell_setting monoclinic
_symmetry_space_group_name_H-M 'C 1 2/c 1'
_atom_sites_solution_hydrogens geom
_atom_sites_solution_primary direct
_atom_sites_solution_secondary difmap
_audit_creation_method SHELXL-97
_audit_update_record
;
2013-12-08 deposited with the CCDC.
2016-03-07 downloaded from the CCDC.
;
_cell_angle_alpha 90.00
_cell_angle_beta 119.724(2)
_cell_angle_gamma 90.00
_cell_formula_units_Z 8
_cell_length_a 26.128(2)
_cell_length_b 8.1552(8)
_cell_length_c 21.487(2)
_cell_measurement_reflns_used 3664
_cell_measurement_temperature 100(2)
_cell_measurement_theta_max 27.48
_cell_measurement_theta_min 2.18
_cell_volume 3976.0(6)
_computing_cell_refinement 'Bruker SMART'
_computing_data_collection 'Bruker SMART'
_computing_data_reduction 'Bruker SAINT'
_computing_molecular_graphics 'Bruker SHELXTL'
_computing_publication_material 'Bruker SHELXTL'
_computing_structure_refinement 'SHELXL-97 (Sheldrick, 1997)'
_computing_structure_solution 'SHELXS-97 (Sheldrick, 1990)'
_diffrn_ambient_temperature 100(2)
_diffrn_measured_fraction_theta_full 0.999
_diffrn_measured_fraction_theta_max 0.999
_diffrn_measurement_device_type 'CCD area detector'
_diffrn_measurement_method 'phi and omega scans'
_diffrn_radiation_monochromator graphite
_diffrn_radiation_source 'fine-focus sealed tube'
_diffrn_radiation_type MoK\a
_diffrn_radiation_wavelength 0.71073
_diffrn_reflns_av_R_equivalents 0.0404
_diffrn_reflns_av_sigmaI/netI 0.0468
_diffrn_reflns_limit_h_max 33
_diffrn_reflns_limit_h_min -31
_diffrn_reflns_limit_k_max 9
_diffrn_reflns_limit_k_min -10
_diffrn_reflns_limit_l_max 27
_diffrn_reflns_limit_l_min -27
_diffrn_reflns_number 13207
_diffrn_reflns_theta_full 27.50
_diffrn_reflns_theta_max 27.50
_diffrn_reflns_theta_min 1.80
_exptl_absorpt_coefficient_mu 0.076
_exptl_absorpt_correction_T_max 0.7456
_exptl_absorpt_correction_T_min 0.6573
_exptl_absorpt_correction_type multi-scan
_exptl_absorpt_process_details 'Sadabs, (Sheldrick 2008)'
_exptl_crystal_colour Red
_exptl_crystal_density_diffrn 1.285
_exptl_crystal_density_meas ?
_exptl_crystal_density_method 'not measured'
_exptl_crystal_description Block
_exptl_crystal_F_000 1616
_exptl_crystal_size_max 0.35
_exptl_crystal_size_mid 0.35
_exptl_crystal_size_min 0.29
_refine_diff_density_max 0.343
_refine_diff_density_min -0.260
_refine_diff_density_rms 0.061
_refine_ls_extinction_method none
_refine_ls_goodness_of_fit_ref 1.065
_refine_ls_hydrogen_treatment constr
_refine_ls_matrix_type full
_refine_ls_number_parameters 271
_refine_ls_number_reflns 4559
_refine_ls_number_restraints 0
_refine_ls_restrained_S_all 1.065
_refine_ls_R_factor_all 0.0664
_refine_ls_R_factor_gt 0.0532
_refine_ls_shift/su_max 0.000
_refine_ls_shift/su_mean 0.000
_refine_ls_structure_factor_coef Fsqd
_refine_ls_weighting_details 'calc w=1/[\s^2^(Fo^2^)+(0.0610P)^2^+2.9991P] where P=(Fo^2^+2Fc^2^)/3'
_refine_ls_weighting_scheme calc
_refine_ls_wR_factor_gt 0.1243
_refine_ls_wR_factor_ref 0.1312
_reflns_number_gt 3739
_reflns_number_total 4559
_reflns_threshold_expression >2sigma(I)
_cod_data_source_file c6qo00045b2.cif
_cod_data_source_block d170
_cod_depositor_comments
;
The following automatic conversions were performed:

data item '_exptl_absorpt_correction_type' value 'Multi-scan' was
changed to 'multi-scan' in accordance with the
/home/saulius/struct/COD-crude-data/automatic-downloads/DataCite-retrospective/RSC/depositions/lib/dictionaries/cif_core.dic
dictionary named 'cif_core.dic' version 2.4.2 last updated on
2011-04-26.

data item '_symmetry_cell_setting' value 'Monoclinic' was changed to
'monoclinic' in accordance with the
/home/saulius/struct/COD-crude-data/automatic-downloads/DataCite-retrospective/RSC/depositions/lib/dictionaries/cif_core.dic
dictionary named 'cif_core.dic' version 2.4.2 last updated on
2011-04-26.

data item '_exptl_crystal_density_meas' value 'Not Measured' was
changed to '?' -- the value is perceived as not measured.

Automatic conversion script
Id: cif_fix_values 6909 2019-04-08 15:41:33Z antanas 
;
_cod_original_sg_symbol_H-M C2/c
_cod_database_code 1553440

loop_
_symmetry_equiv_pos_as_xyz
'x, y, z'
'-x, y, -z+1/2'
'x+1/2, y+1/2, z'
'-x+1/2, y+1/2, -z+1/2'
'-x, -y, -z'
'x, -y, z-1/2'
'-x+1/2, -y+1/2, -z'
'x+1/2, -y+1/2, z-1/2'

loop_
_atom_site_label
_atom_site_type_symbol
_atom_site_fract_x
_atom_site_fract_y
_atom_site_fract_z
_atom_site_U_iso_or_equiv
_atom_site_adp_type
_atom_site_occupancy
_atom_site_symmetry_multiplicity
_atom_site_calc_flag
_atom_site_refinement_flags
O1 O 0.19939(5) 0.51859(15) 0.39020(6) 0.0217(3) Uani 1 1 d .
C1 C 0.21898(6) 0.50387(18) 0.45436(8) 0.0134(3) Uani 1 1 d .
C2 C 0.18380(7) 0.50548(18) 0.49233(8) 0.0133(3) Uani 1 1 d .
C3 C 0.22315(6) 0.50504(17) 0.56320(8) 0.0121(3) Uani 1 1 d .
C4 C 0.28518(6) 0.49123(17) 0.57469(8) 0.0124(3) Uani 1 1 d .
C5 C 0.28305(6) 0.48906(17) 0.51051(8) 0.0129(3) Uani 1 1 d .
C6 C 0.11900(6) 0.50028(18) 0.45329(8) 0.0133(3) Uani 1 1 d .
C7 C 0.08612(7) 0.5780(2) 0.38690(8) 0.0184(3) Uani 1 1 d .
H7 H 0.1059 0.6336 0.3660 0.022 Uiso 1 1 calc R
C8 C 0.02517(7) 0.5748(2) 0.35140(9) 0.0249(4) Uani 1 1 d .
H8 H 0.0035 0.6303 0.3069 0.030 Uiso 1 1 calc R
C9 C -0.00453(7) 0.4921(2) 0.37977(9) 0.0261(4) Uani 1 1 d .
H9 H -0.0464 0.4911 0.3553 0.031 Uiso 1 1 calc R
C10 C 0.02744(7) 0.4102(2) 0.44458(9) 0.0229(4) Uani 1 1 d .
H10 H 0.0073 0.3511 0.4641 0.027 Uiso 1 1 calc R
C11 C 0.08819(7) 0.41406(18) 0.48073(8) 0.0170(3) Uani 1 1 d .
H11 H 0.1095 0.3573 0.5250 0.020 Uiso 1 1 calc R
C12 C 0.21015(6) 0.52048(17) 0.62234(8) 0.0117(3) Uani 1 1 d .
C13 C 0.16946(6) 0.63714(18) 0.61735(8) 0.0137(3) Uani 1 1 d .
H13 H 0.1517 0.7079 0.5769 0.016 Uiso 1 1 calc R
C14 C 0.15458(7) 0.65123(19) 0.67082(8) 0.0152(3) Uani 1 1 d .
H14 H 0.1270 0.7320 0.6671 0.018 Uiso 1 1 calc R
C15 C 0.18003(7) 0.54734(19) 0.72977(8) 0.0167(3) Uani 1 1 d .
H15 H 0.1690 0.5548 0.7657 0.020 Uiso 1 1 calc R
C16 C 0.22141(7) 0.43297(19) 0.73604(8) 0.0160(3) Uani 1 1 d .
H16 H 0.2392 0.3629 0.7767 0.019 Uiso 1 1 calc R
C17 C 0.23699(6) 0.42029(18) 0.68315(8) 0.0140(3) Uani 1 1 d .
H17 H 0.2661 0.3431 0.6883 0.017 Uiso 1 1 calc R
C18 C 0.33814(6) 0.48197(18) 0.64627(8) 0.0130(3) Uani 1 1 d .
C19 C 0.35226(7) 0.60783(19) 0.69623(8) 0.0163(3) Uani 1 1 d .
H19 H 0.3270 0.7001 0.6847 0.020 Uiso 1 1 calc R
C20 C 0.40309(7) 0.5985(2) 0.76257(9) 0.0241(4) Uani 1 1 d .
H20 H 0.4129 0.6857 0.7959 0.029 Uiso 1 1 calc R
C21 C 0.43967(7) 0.4625(2) 0.78051(9) 0.0269(4) Uani 1 1 d .
H21 H 0.4744 0.4562 0.8260 0.032 Uiso 1 1 calc R
C22 C 0.42518(7) 0.3361(2) 0.73162(9) 0.0238(4) Uani 1 1 d .
H22 H 0.4497 0.2418 0.7440 0.029 Uiso 1 1 calc R
C23 C 0.37523(7) 0.34611(19) 0.66480(8) 0.0169(3) Uani 1 1 d .
H23 H 0.3661 0.2597 0.6313 0.020 Uiso 1 1 calc R
C24 C 0.33008(7) 0.48950(18) 0.49165(8) 0.0140(3) Uani 1 1 d .
C25 C 0.38596(7) 0.55380(19) 0.53798(8) 0.0163(3) Uani 1 1 d .
H25 H 0.3949 0.5914 0.5842 0.020 Uiso 1 1 calc R
C26 C 0.42836(7) 0.5633(2) 0.51734(9) 0.0203(3) Uani 1 1 d .
H26 H 0.4659 0.6093 0.5490 0.024 Uiso 1 1 calc R
C27 C 0.41633(7) 0.5061(2) 0.45056(9) 0.0208(4) Uani 1 1 d .
H27 H 0.4455 0.5124 0.4365 0.025 Uiso 1 1 calc R
C28 C 0.36161(7) 0.43985(19) 0.40463(9) 0.0195(3) Uani 1 1 d .
H28 H 0.3533 0.3996 0.3591 0.023 Uiso 1 1 calc R
C29 C 0.31867(7) 0.43181(18) 0.42472(8) 0.0158(3) Uani 1 1 d .
H29 H 0.2811 0.3866 0.3926 0.019 Uiso 1 1 calc R

loop_
_atom_site_aniso_label
_atom_site_aniso_U_11
_atom_site_aniso_U_22
_atom_site_aniso_U_33
_atom_site_aniso_U_23
_atom_site_aniso_U_13
_atom_site_aniso_U_12
O1 0.0203(6) 0.0371(7) 0.0100(5) 0.0005(5) 0.0092(5) 0.0030(5)
C1 0.0155(7) 0.0156(7) 0.0118(7) -0.0025(5) 0.0087(6) -0.0007(6)
C2 0.0148(7) 0.0159(7) 0.0120(7) 0.0003(5) 0.0088(6) 0.0009(6)
C3 0.0147(7) 0.0126(7) 0.0130(7) 0.0008(5) 0.0099(6) 0.0008(6)
C4 0.0144(7) 0.0130(7) 0.0127(7) -0.0010(5) 0.0089(6) 0.0009(6)
C5 0.0143(7) 0.0155(7) 0.0120(7) -0.0012(5) 0.0087(6) -0.0006(6)
C6 0.0143(7) 0.0165(7) 0.0122(7) -0.0038(6) 0.0088(6) 0.0005(6)
C7 0.0199(8) 0.0254(8) 0.0127(8) -0.0005(6) 0.0102(6) 0.0007(7)
C8 0.0200(8) 0.0387(10) 0.0130(8) 0.0001(7) 0.0058(7) 0.0048(7)
C9 0.0135(8) 0.0384(10) 0.0227(9) -0.0070(7) 0.0061(7) -0.0018(7)
C10 0.0216(8) 0.0258(9) 0.0270(9) -0.0033(7) 0.0164(7) -0.0053(7)
C11 0.0194(8) 0.0171(7) 0.0174(8) 0.0007(6) 0.0114(7) 0.0005(6)
C12 0.0132(7) 0.0149(7) 0.0101(7) -0.0016(5) 0.0080(6) -0.0021(5)
C13 0.0158(7) 0.0167(7) 0.0110(7) 0.0009(5) 0.0086(6) -0.0003(6)
C14 0.0160(7) 0.0202(8) 0.0143(7) -0.0029(6) 0.0113(6) -0.0010(6)
C15 0.0184(8) 0.0259(8) 0.0118(7) -0.0022(6) 0.0120(6) -0.0050(6)
C16 0.0154(7) 0.0229(8) 0.0094(7) 0.0032(6) 0.0060(6) -0.0021(6)
C17 0.0140(7) 0.0171(7) 0.0119(7) -0.0004(6) 0.0073(6) -0.0004(6)
C18 0.0124(7) 0.0194(7) 0.0109(7) 0.0006(5) 0.0086(6) -0.0023(6)
C19 0.0177(8) 0.0228(8) 0.0144(8) -0.0028(6) 0.0125(6) -0.0038(6)
C20 0.0222(9) 0.0402(10) 0.0157(8) -0.0090(7) 0.0138(7) -0.0133(7)
C21 0.0141(8) 0.0527(12) 0.0123(8) 0.0034(7) 0.0052(6) -0.0053(8)
C22 0.0156(8) 0.0351(10) 0.0230(9) 0.0106(7) 0.0112(7) 0.0046(7)
C23 0.0163(8) 0.0206(8) 0.0165(8) 0.0011(6) 0.0102(6) 0.0007(6)
C24 0.0164(7) 0.0155(7) 0.0145(7) 0.0030(5) 0.0111(6) 0.0033(6)
C25 0.0165(8) 0.0212(8) 0.0139(7) 0.0017(6) 0.0096(6) 0.0019(6)
C26 0.0151(8) 0.0273(8) 0.0211(8) 0.0068(7) 0.0109(7) 0.0035(6)
C27 0.0216(8) 0.0258(8) 0.0246(9) 0.0087(7) 0.0186(7) 0.0092(7)
C28 0.0291(9) 0.0206(8) 0.0171(8) 0.0034(6) 0.0177(7) 0.0075(7)
C29 0.0192(8) 0.0167(7) 0.0147(8) 0.0012(6) 0.0109(6) 0.0023(6)

loop_
_atom_type_symbol
_atom_type_description
_atom_type_scat_dispersion_real
_atom_type_scat_dispersion_imag
_atom_type_scat_source
C C 0.0033 0.0016 'International Tables Vol C Tables 4.2.6.8 and 6.1.1.4'
H H 0.0000 0.0000 'International Tables Vol C Tables 4.2.6.8 and 6.1.1.4'
O O 0.0106 0.0060 'International Tables Vol C Tables 4.2.6.8 and 6.1.1.4'

loop_
_geom_angle_atom_site_label_1
_geom_angle_atom_site_label_2
_geom_angle_atom_site_label_3
_geom_angle
O1 C1 C2 126.05(14)
O1 C1 C5 126.31(13)
C2 C1 C5 107.58(12)
C3 C2 C6 131.34(13)
C3 C2 C1 106.49(13)
C6 C2 C1 122.11(13)
C2 C3 C12 126.85(13)
C2 C3 C4 109.77(12)
C12 C3 C4 123.36(13)
C5 C4 C18 127.27(13)
C5 C4 C3 109.54(13)
C18 C4 C3 123.19(12)
C4 C5 C24 131.51(14)
C4 C5 C1 106.44(12)
C24 C5 C1 121.80(13)
C7 C6 C11 117.78(14)
C7 C6 C2 121.29(13)
C11 C6 C2 120.92(13)
C8 C7 C6 120.68(15)
C8 C7 H7 119.7
C6 C7 H7 119.7
C9 C8 C7 120.82(16)
C9 C8 H8 119.6
C7 C8 H8 119.6
C8 C9 C10 119.24(15)
C8 C9 H9 120.4
C10 C9 H9 120.4
C11 C10 C9 120.37(15)
C11 C10 H10 119.8
C9 C10 H10 119.8
C10 C11 C6 121.06(15)
C10 C11 H11 119.5
C6 C11 H11 119.5
C13 C12 C17 118.79(13)
C13 C12 C3 119.07(13)
C17 C12 C3 122.13(13)
C14 C13 C12 120.65(14)
C14 C13 H13 119.7
C12 C13 H13 119.7
C13 C14 C15 120.03(14)
C13 C14 H14 120.0
C15 C14 H14 120.0
C16 C15 C14 119.85(13)
C16 C15 H15 120.1
C14 C15 H15 120.1
C15 C16 C17 120.20(14)
C15 C16 H16 119.9
C17 C16 H16 119.9
C16 C17 C12 120.42(14)
C16 C17 H17 119.8
C12 C17 H17 119.8
C23 C18 C19 118.92(14)
C23 C18 C4 119.90(13)
C19 C18 C4 121.18(13)
C20 C19 C18 120.22(15)
C20 C19 H19 119.9
C18 C19 H19 119.9
C19 C20 C21 120.36(16)
C19 C20 H20 119.8
C21 C20 H20 119.8
C22 C21 C20 119.53(15)
C22 C21 H21 120.2
C20 C21 H21 120.2
C23 C22 C21 120.41(16)
C23 C22 H22 119.8
C21 C22 H22 119.8
C22 C23 C18 120.53(15)
C22 C23 H23 119.7
C18 C23 H23 119.7
C29 C24 C25 118.26(13)
C29 C24 C5 120.07(14)
C25 C24 C5 121.60(13)
C26 C25 C24 120.77(14)
C26 C25 H25 119.6
C24 C25 H25 119.6
C25 C26 C27 120.33(15)
C25 C26 H26 119.8
C27 C26 H26 119.8
C28 C27 C26 119.55(14)
C28 C27 H27 120.2
C26 C27 H27 120.2
C27 C28 C29 120.36(14)
C27 C28 H28 119.8
C29 C28 H28 119.8
C28 C29 C24 120.71(15)
C28 C29 H29 119.6
C24 C29 H29 119.6

loop_
_geom_bond_atom_site_label_1
_geom_bond_atom_site_label_2
_geom_bond_distance
O1 C1 1.2155(18)
C1 C2 1.5014(19)
C1 C5 1.507(2)
C2 C3 1.350(2)
C2 C6 1.471(2)
C3 C12 1.4746(19)
C3 C4 1.518(2)
C4 C5 1.352(2)
C4 C18 1.475(2)
C5 C24 1.472(2)
C6 C7 1.400(2)
C6 C11 1.400(2)
C7 C8 1.384(2)
C7 H7 0.9500
C8 C9 1.378(2)
C8 H8 0.9500
C9 C10 1.389(2)
C9 H9 0.9500
C10 C11 1.379(2)
C10 H10 0.9500
C11 H11 0.9500
C12 C13 1.391(2)
C12 C17 1.399(2)
C13 C14 1.3880(19)
C13 H13 0.9500
C14 C15 1.389(2)
C14 H14 0.9500
C15 C16 1.383(2)
C15 H15 0.9500
C16 C17 1.388(2)
C16 H16 0.9500
C17 H17 0.9500
C18 C23 1.394(2)
C18 C19 1.396(2)
C19 C20 1.387(2)
C19 H19 0.9500
C20 C21 1.388(3)
C20 H20 0.9500
C21 C22 1.384(3)
C21 H21 0.9500
C22 C23 1.383(2)
C22 H22 0.9500
C23 H23 0.9500
C24 C29 1.398(2)
C24 C25 1.399(2)
C25 C26 1.385(2)
C25 H25 0.9500
C26 C27 1.389(2)
C26 H26 0.9500
C27 C28 1.382(2)
C27 H27 0.9500
C28 C29 1.389(2)
C28 H28 0.9500
C29 H29 0.9500
